data_7208808
loop_
_publ_author_name
'Sun, Di'
'Liu, Fu-Jing'
'Huang, Rong-Bin'
'Zheng, Lan-Sun'

_publ_section_title
;
 Three guest-dependent nitrate--water aggregations encapsulated in
 silver(i)--bipyridine supramolecular frameworks
;
_journal_issue 23
_journal_name_full CrystEngComm
_journal_page_first 7872
_journal_paper_doi 10.1039/c2ce26161h
_journal_volume 14
_journal_year 2012
_chemical_formula_moiety 'C10 H10 Ag N2 O, 2(C10 H8 Ag N2), C7 H6 N2, 3(N O3), H2 O'
_chemical_formula_sum 'C37 H34 Ag3 N11 O11'
_chemical_formula_weight 1132.36
_chemical_name_systematic
;
?
;
_space_group_IT_number 9
_symmetry_cell_setting monoclinic
_symmetry_space_group_name_Hall 'C -2yc'
_symmetry_space_group_name_H-M 'C 1 c 1'
_atom_sites_solution_hydrogens geom
_atom_sites_solution_primary direct
_atom_sites_solution_secondary difmap
_audit_creation_method SHELXL-97
_cell_angle_alpha 90.00
_cell_angle_beta 106.86(3)
_cell_angle_gamma 90.00
_cell_formula_units_Z 4
_cell_length_a 19.314(4)
_cell_length_b 12.146(2)
_cell_length_c 17.814(4)
_cell_measurement_temperature 293(2)
_cell_volume 3999.3(15)
_computing_structure_refinement 'SHELXL-97 (Sheldrick, 1997)'
_computing_structure_solution 'SHELXS-97 (Sheldrick, 1990)'
_diffrn_ambient_temperature 293(2)
_diffrn_measured_fraction_theta_full 0.997
_diffrn_measured_fraction_theta_max 0.997
_diffrn_radiation_monochromator graphite
_diffrn_radiation_source 'fine-focus sealed tube'
_diffrn_radiation_type MoK\a
_diffrn_radiation_wavelength 0.71073
_diffrn_reflns_av_R_equivalents 0.0381
_diffrn_reflns_av_sigmaI/netI 0.0544
_diffrn_reflns_limit_h_max 22
_diffrn_reflns_limit_h_min -20
_diffrn_reflns_limit_k_max 14
_diffrn_reflns_limit_k_min -14
_diffrn_reflns_limit_l_max 21
_diffrn_reflns_limit_l_min -21
_diffrn_reflns_number 15101
_diffrn_reflns_theta_full 24.99
_diffrn_reflns_theta_max 24.99
_diffrn_reflns_theta_min 3.35
_exptl_absorpt_coefficient_mu 1.530
_exptl_absorpt_correction_T_max 0.8874
_exptl_absorpt_correction_T_min 0.8620
_exptl_absorpt_correction_type multi-scan
_exptl_absorpt_process_details sadabs
_exptl_crystal_density_diffrn 1.881
_exptl_crystal_density_method 'not measured'
_exptl_crystal_F_000 2248
_exptl_crystal_size_max 0.10
_exptl_crystal_size_mid 0.10
_exptl_crystal_size_min 0.08
_refine_diff_density_max 0.373
_refine_diff_density_min -0.552
_refine_diff_density_rms 0.070
_refine_ls_abs_structure_details 'Flack H D (1983), Acta Cryst. A39, 876-881'
_refine_ls_abs_structure_Flack 0.01(2)
_refine_ls_extinction_method none
_refine_ls_goodness_of_fit_ref 1.013
_refine_ls_hydrogen_treatment constr
_refine_ls_matrix_type full
_refine_ls_number_parameters 559
_refine_ls_number_reflns 6519
_refine_ls_number_restraints 2
_refine_ls_restrained_S_all 1.013
_refine_ls_R_factor_all 0.0344
_refine_ls_R_factor_gt 0.0306
_refine_ls_shift/su_max 0.002
_refine_ls_shift/su_mean 0.000
_refine_ls_structure_factor_coef Fsqd
_refine_ls_weighting_details 'calc w=1/[\s^2^(Fo^2^)+(0.0319P)^2^+0.0000P] where P=(Fo^2^+2Fc^2^)/3'
_refine_ls_weighting_scheme calc
_refine_ls_wR_factor_gt 0.0657
_refine_ls_wR_factor_ref 0.0688
_reflns_number_gt 6091
_reflns_number_total 6519
_reflns_threshold_expression >2sigma(I)
_cod_data_source_file c2ce26161h.txt
_cod_data_source_block p2
_cod_original_cell_volume 3999.4(14)
_cod_original_sg_symbol_H-M Cc
_cod_database_code 7208808

loop_
_symmetry_equiv_pos_as_xyz
'x, y, z'
'x, -y, z+1/2'
'x+1/2, y+1/2, z'
'x+1/2, -y+1/2, z+1/2'

loop_
_atom_site_label
_atom_site_type_symbol
_atom_site_fract_x
_atom_site_fract_y
_atom_site_fract_z
_atom_site_U_iso_or_equiv
_atom_site_adp_type
_atom_site_occupancy
_atom_site_symmetry_multiplicity
_atom_site_calc_flag
_atom_site_refinement_flags
Ag1 Ag 0.867031(19) 0.35315(3) 0.69130(2) 0.03059(10) Uani 1 1 d .
Ag2 Ag 0.482779(18) 0.36082(3) 0.263546(18) 0.02989(10) Uani 1 1 d .
Ag3 Ag 0.61189(2) 0.54798(3) 0.22890(2) 0.03137(10) Uani 1 1 d .
C1 C 0.7619(3) 0.2288(4) 0.7619(3) 0.0252(11) Uani 1 1 d .
H1 H 0.7987 0.2393 0.8083 0.030 Uiso 1 1 calc R
C2 C 0.7009(3) 0.1698(4) 0.7638(3) 0.0230(11) Uani 1 1 d .
H2 H 0.6978 0.1414 0.8112 0.028 Uiso 1 1 calc R
C3 C 0.6444(3) 0.1525(4) 0.6962(3) 0.0205(11) Uani 1 1 d .
C4 C 0.6512(3) 0.2016(4) 0.6275(3) 0.0255(11) Uani 1 1 d .
H4 H 0.6139 0.1964 0.5810 0.031 Uiso 1 1 calc R
C5 C 0.7137(3) 0.2576(4) 0.6297(3) 0.0300(12) Uani 1 1 d .
H5 H 0.7177 0.2877 0.5831 0.036 Uiso 1 1 calc R
C6 C 0.5092(3) -0.0174(4) 0.7630(3) 0.0241(11) Uani 1 1 d .
H6 H 0.5021 -0.0406 0.8100 0.029 Uiso 1 1 calc R
C7 C 0.5681(3) 0.0475(4) 0.7653(3) 0.0221(10) Uani 1 1 d .
H7 H 0.5997 0.0675 0.8134 0.027 Uiso 1 1 calc R
C8 C 0.5810(3) 0.0836(3) 0.6960(3) 0.0188(10) Uani 1 1 d .
C9 C 0.5305(3) 0.0502(4) 0.6262(3) 0.0238(11) Uani 1 1 d .
H9 H 0.5362 0.0717 0.5782 0.029 Uiso 1 1 calc R
C10 C 0.4723(3) -0.0146(4) 0.6285(3) 0.0273(12) Uani 1 1 d .
H10 H 0.4393 -0.0351 0.5812 0.033 Uiso 1 1 calc R
C11 C 0.3783(3) 0.4941(4) 0.3274(3) 0.0258(11) Uani 1 1 d .
H11 H 0.4107 0.4720 0.3746 0.031 Uiso 1 1 calc R
C12 C 0.3199(3) 0.5587(4) 0.3294(3) 0.0229(11) Uani 1 1 d .
H12 H 0.3140 0.5797 0.3774 0.027 Uiso 1 1 calc R
C13 C 0.2703(3) 0.5921(4) 0.2605(3) 0.0185(10) Uani 1 1 d .
C14 C 0.2832(3) 0.5596(4) 0.1910(3) 0.0247(11) Uani 1 1 d .
H14 H 0.2517 0.5801 0.1429 0.030 Uiso 1 1 calc R
C15 C 0.3434(3) 0.4967(4) 0.1941(3) 0.0252(11) Uani 1 1 d .
H15 H 0.3517 0.4772 0.1469 0.030 Uiso 1 1 calc R
C16 C 0.1291(3) 0.7472(4) 0.3277(3) 0.0261(11) Uani 1 1 d .
H16 H 0.1211 0.7670 0.3749 0.031 Uiso 1 1 calc R
C17 C 0.1922(3) 0.6923(4) 0.3301(3) 0.0223(11) Uani 1 1 d .
H17 H 0.2265 0.6787 0.3780 0.027 Uiso 1 1 calc R
C18 C 0.2044(3) 0.6572(3) 0.2605(3) 0.0159(10) Uani 1 1 d .
C19 C 0.1514(3) 0.6842(4) 0.1917(3) 0.0265(12) Uani 1 1 d .
H19 H 0.1572 0.6634 0.1437 0.032 Uiso 1 1 calc R
C20 C 0.0909(3) 0.7410(4) 0.1938(3) 0.0268(11) Uani 1 1 d .
H20 H 0.0566 0.7577 0.1466 0.032 Uiso 1 1 calc R
C21 C 0.5056(3) 0.6754(4) 0.2959(3) 0.0293(11) Uani 1 1 d .
H21 H 0.5359 0.6480 0.3426 0.035 Uiso 1 1 calc R
C22 C 0.4480(3) 0.7398(4) 0.2994(3) 0.0278(12) Uani 1 1 d .
H22 H 0.4397 0.7535 0.3474 0.033 Uiso 1 1 calc R
C23 C 0.4023(3) 0.7844(3) 0.2309(3) 0.0203(10) Uani 1 1 d .
C24 C 0.4179(3) 0.7571(4) 0.1617(3) 0.0277(11) Uani 1 1 d .
H24 H 0.3885 0.7839 0.1142 0.033 Uiso 1 1 calc R
C25 C 0.4757(3) 0.6916(4) 0.1622(3) 0.0296(11) Uani 1 1 d .
H25 H 0.4844 0.6754 0.1148 0.036 Uiso 1 1 calc R
C26 C 0.2664(3) 0.9484(4) 0.2992(3) 0.0343(13) Uani 1 1 d .
H26 H 0.2609 0.9736 0.3464 0.041 Uiso 1 1 calc R
C27 C 0.3283(3) 0.8915(4) 0.3011(3) 0.0330(12) Uani 1 1 d .
H27 H 0.3635 0.8792 0.3485 0.040 Uiso 1 1 calc R
C28 C 0.3381(3) 0.8521(4) 0.2312(3) 0.0191(11) Uani 1 1 d .
C29 C 0.2852(3) 0.8776(4) 0.1635(3) 0.0290(12) Uani 1 1 d .
H29 H 0.2904 0.8558 0.1154 0.035 Uiso 1 1 calc R
C30 C 0.2244(3) 0.9349(4) 0.1659(3) 0.0341(13) Uani 1 1 d .
H30 H 0.1894 0.9501 0.1188 0.041 Uiso 1 1 calc R
C31 C 0.6750(4) 0.7688(4) 0.4739(3) 0.0448(15) Uani 1 1 d .
H31 H 0.6545 0.6990 0.4708 0.054 Uiso 1 1 calc R
C32 C 0.7461(3) 0.7788(4) 0.4730(3) 0.0357(13) Uani 1 1 d .
C33 C 0.7753(3) 0.8852(4) 0.4800(3) 0.0333(13) Uani 1 1 d .
H33 H 0.8235 0.8948 0.4818 0.040 Uiso 1 1 calc R
C34 C 0.7340(3) 0.9756(4) 0.4841(3) 0.0342(12) Uani 1 1 d .
H34 H 0.7545 1.0454 0.4877 0.041 Uiso 1 1 calc R
C35 C 0.6627(3) 0.9646(4) 0.4830(3) 0.0405(14) Uani 1 1 d .
H35 H 0.6348 1.0263 0.4849 0.049 Uiso 1 1 calc R
C36 C 0.6334(4) 0.8597(5) 0.4792(3) 0.0436(15) Uani 1 1 d .
C37 C 0.5586(4) 0.8463(6) 0.4788(4) 0.062(2) Uani 1 1 d .
N1 N 0.7694(2) 0.2715(3) 0.6948(2) 0.0241(10) Uani 1 1 d .
N2 N 0.4610(2) -0.0489(3) 0.6947(2) 0.0215(10) Uani 1 1 d .
N3 N 0.3904(2) 0.4620(3) 0.2603(2) 0.0240(9) Uani 1 1 d .
N4 N 0.0784(2) 0.7737(3) 0.2605(2) 0.0224(9) Uani 1 1 d .
N5 N 0.5204(3) 0.6499(3) 0.2286(3) 0.0271(11) Uani 1 1 d .
N6 N 0.2134(2) 0.9699(3) 0.2329(2) 0.0232(9) Uani 1 1 d .
N7 N 0.7869(3) 0.6896(4) 0.4671(3) 0.0530(14) Uani 1 1 d .
H7A H 0.7685 0.6246 0.4638 0.064 Uiso 1 1 calc R
H7B H 0.8310 0.6982 0.4667 0.064 Uiso 1 1 calc R
N8 N 0.5004(4) 0.8351(7) 0.4794(3) 0.084(2) Uani 1 1 d .
N9 N 0.3856(2) 0.6713(3) 0.5387(2) 0.0313(10) Uani 1 1 d .
N10 N 0.6176(3) 0.4695(3) 0.4320(2) 0.0318(10) Uani 1 1 d .
N11 N 0.4683(3) 0.2039(4) 0.4259(2) 0.0366(11) Uani 1 1 d .
O1W O 0.8056(3) 0.4392(4) 0.5189(3) 0.0655(13) Uani 1 1 d .
H1WA H 0.7603 0.4429 0.5128 0.079 Uiso 1 1 d R
H1WB H 0.8162 0.3728 0.5119 0.079 Uiso 1 1 d R
O1 O 0.3314(2) 0.7180(3) 0.4948(2) 0.0505(11) Uani 1 1 d .
O2W O 0.5496(2) 0.5138(3) 0.5838(2) 0.0473(10) Uani 1 1 d .
H2WA H 0.5729 0.4937 0.5524 0.057 Uiso 1 1 d R
H2WB H 0.5068 0.5311 0.5573 0.057 Uiso 1 1 d R
O2 O 0.4200(2) 0.7143(3) 0.6019(2) 0.0385(9) Uani 1 1 d .
O3 O 0.4033(2) 0.5798(3) 0.5200(2) 0.0498(10) Uani 1 1 d .
O4 O 0.5505(2) 0.4550(4) 0.4111(2) 0.0482(10) Uani 1 1 d .
O5 O 0.6534(3) 0.4357(4) 0.4972(2) 0.0615(13) Uani 1 1 d .
O6 O 0.6485(2) 0.5172(3) 0.3891(2) 0.0474(10) Uani 1 1 d .
O7 O 0.5298(2) 0.1618(4) 0.4417(2) 0.0519(11) Uani 1 1 d .
O8 O 0.4442(3) 0.2313(4) 0.4812(2) 0.0635(13) Uani 1 1 d .
O9 O 0.4315(2) 0.2176(4) 0.3568(2) 0.0473(11) Uani 1 1 d .

loop_
_atom_site_aniso_label
_atom_site_aniso_U_11
_atom_site_aniso_U_22
_atom_site_aniso_U_33
_atom_site_aniso_U_23
_atom_site_aniso_U_13
_atom_site_aniso_U_12
Ag1 0.0177(2) 0.0326(2) 0.0430(2) -0.00190(17) 0.01130(18) -0.01157(17)
Ag2 0.0168(2) 0.0367(2) 0.0357(2) -0.00238(17) 0.00688(17) 0.01325(17)
Ag3 0.0173(2) 0.03419(19) 0.0436(2) 0.00067(18) 0.01024(16) 0.01161(18)
C1 0.014(3) 0.032(3) 0.027(3) -0.003(2) 0.002(2) -0.005(2)
C2 0.015(3) 0.034(3) 0.018(2) -0.001(2) 0.002(2) -0.009(2)
C3 0.017(3) 0.017(2) 0.029(3) -0.0014(19) 0.009(2) -0.001(2)
C4 0.022(3) 0.030(3) 0.021(2) 0.008(2) 0.001(2) -0.010(2)
C5 0.026(3) 0.031(3) 0.034(3) 0.010(2) 0.009(3) -0.008(2)
C6 0.027(3) 0.029(2) 0.019(2) 0.003(2) 0.012(2) -0.006(2)
C7 0.018(3) 0.026(2) 0.020(2) -0.001(2) 0.001(2) -0.007(2)
C8 0.018(3) 0.018(2) 0.020(2) 0.0008(18) 0.006(2) 0.000(2)
C9 0.018(3) 0.033(3) 0.020(2) 0.004(2) 0.005(2) -0.004(2)
C10 0.020(3) 0.033(3) 0.024(3) 0.000(2) 0.000(2) -0.011(2)
C11 0.020(3) 0.030(3) 0.026(3) 0.003(2) 0.005(2) 0.009(2)
C12 0.015(3) 0.028(3) 0.026(3) 0.003(2) 0.006(2) 0.004(2)
C13 0.013(3) 0.014(2) 0.028(3) 0.0008(19) 0.005(2) -0.001(2)
C14 0.022(3) 0.034(3) 0.017(2) 0.003(2) 0.003(2) 0.012(2)
C15 0.019(3) 0.032(3) 0.027(3) -0.004(2) 0.009(2) 0.006(2)
C16 0.024(3) 0.034(3) 0.021(3) -0.003(2) 0.007(2) 0.009(2)
C17 0.013(3) 0.030(3) 0.021(2) -0.0026(19) 0.000(2) 0.005(2)
C18 0.014(3) 0.018(2) 0.016(2) 0.0024(17) 0.004(2) 0.0012(19)
C19 0.027(3) 0.035(3) 0.021(3) -0.003(2) 0.011(2) 0.007(2)
C20 0.017(3) 0.035(3) 0.024(3) 0.006(2) -0.001(2) 0.010(2)
C21 0.021(3) 0.033(3) 0.031(3) 0.006(2) 0.004(2) 0.010(2)
C22 0.028(3) 0.030(3) 0.026(3) 0.002(2) 0.008(2) 0.005(2)
C23 0.008(3) 0.020(2) 0.030(2) -0.0007(19) 0.002(2) -0.0031(18)
C24 0.020(3) 0.037(3) 0.026(3) 0.003(2) 0.006(2) 0.006(2)
C25 0.018(3) 0.039(3) 0.032(3) 0.002(2) 0.007(2) 0.008(2)
C26 0.032(3) 0.044(3) 0.030(3) -0.008(2) 0.013(3) 0.012(3)
C27 0.021(3) 0.044(3) 0.032(3) -0.002(2) 0.005(2) 0.010(2)
C28 0.014(3) 0.018(2) 0.025(3) 0.0008(18) 0.005(2) 0.000(2)
C29 0.024(3) 0.039(3) 0.025(3) -0.003(2) 0.009(2) 0.013(2)
C30 0.024(3) 0.054(3) 0.021(2) 0.001(2) 0.001(2) 0.016(3)
C31 0.062(4) 0.051(3) 0.024(2) -0.007(3) 0.017(2) -0.032(4)
C32 0.052(4) 0.038(3) 0.015(2) 0.004(2) 0.006(2) -0.008(3)
C33 0.034(4) 0.042(3) 0.018(2) 0.005(2) -0.003(2) -0.012(3)
C34 0.043(4) 0.030(3) 0.025(3) 0.002(2) 0.002(2) -0.008(2)
C35 0.044(4) 0.052(3) 0.021(2) 0.001(3) 0.002(2) -0.001(3)
C36 0.040(4) 0.067(4) 0.021(3) -0.008(2) 0.005(2) -0.015(3)
C37 0.051(5) 0.106(6) 0.033(3) -0.028(3) 0.017(3) -0.027(4)
N1 0.019(3) 0.027(2) 0.025(2) 0.0036(18) 0.003(2) -0.0059(19)
N2 0.018(3) 0.024(2) 0.023(2) 0.0017(17) 0.0066(19) -0.0060(18)
N3 0.022(3) 0.024(2) 0.025(2) 0.0000(17) 0.0058(19) 0.0009(19)
N4 0.017(2) 0.025(2) 0.027(2) -0.0007(17) 0.0078(19) 0.0038(18)
N5 0.023(3) 0.025(2) 0.036(3) -0.0014(17) 0.012(2) 0.0031(19)
N6 0.013(2) 0.026(2) 0.031(2) 0.0008(17) 0.0080(18) 0.0070(17)
N7 0.067(4) 0.042(3) 0.048(3) 0.002(2) 0.014(3) -0.003(3)
N8 0.051(5) 0.154(7) 0.053(4) -0.040(4) 0.021(3) -0.032(4)
N9 0.022(3) 0.037(2) 0.032(2) -0.0074(19) 0.003(2) -0.008(2)
N10 0.030(3) 0.034(2) 0.029(2) -0.0043(18) 0.004(2) 0.012(2)
N11 0.036(3) 0.044(3) 0.031(3) 0.006(2) 0.013(2) 0.009(2)
O1W 0.037(3) 0.045(2) 0.105(4) -0.012(2) 0.005(3) -0.008(2)
O1 0.027(3) 0.048(2) 0.057(3) -0.012(2) -0.017(2) 0.0082(19)
O2W 0.026(2) 0.071(3) 0.042(2) 0.0007(19) 0.0047(18) -0.002(2)
O2 0.030(2) 0.051(2) 0.031(2) -0.0140(18) 0.0025(17) -0.0079(19)
O3 0.039(3) 0.042(2) 0.057(3) -0.0170(18) -0.006(2) 0.0061(19)
O4 0.027(3) 0.061(3) 0.052(2) -0.0041(19) 0.0028(19) 0.005(2)
O5 0.043(3) 0.101(4) 0.029(2) 0.019(2) -0.0083(19) 0.012(2)
O6 0.039(3) 0.063(3) 0.044(2) 0.011(2) 0.019(2) 0.014(2)
O7 0.034(3) 0.073(3) 0.045(2) 0.009(2) 0.005(2) 0.022(2)
O8 0.067(4) 0.093(3) 0.039(2) -0.007(2) 0.028(2) 0.018(3)
O9 0.035(3) 0.078(3) 0.0234(19) 0.007(2) -0.0014(18) 0.010(2)

loop_
_atom_type_symbol
_atom_type_description
_atom_type_scat_dispersion_real
_atom_type_scat_dispersion_imag
_atom_type_scat_source
C C 0.0033 0.0016 'International Tables Vol C Tables 4.2.6.8 and 6.1.1.4'
H H 0.0000 0.0000 'International Tables Vol C Tables 4.2.6.8 and 6.1.1.4'
Ag Ag -0.8971 1.1015 'International Tables Vol C Tables 4.2.6.8 and 6.1.1.4'
N N 0.0061 0.0033 'International Tables Vol C Tables 4.2.6.8 and 6.1.1.4'
O O 0.0106 0.0060 'International Tables Vol C Tables 4.2.6.8 and 6.1.1.4'

loop_
_geom_angle_atom_site_label_1
_geom_angle_atom_site_label_2
_geom_angle_atom_site_label_3
_geom_angle
_geom_angle_site_symmetry_1
_geom_angle_site_symmetry_3
N1 Ag1 N2 173.24(16) . 3
N1 Ag1 Ag2 97.00(11) . 4
N2 Ag1 Ag2 87.48(12) 3 4
N4 Ag2 N3 174.07(15) 3_545 .
N5 Ag3 N6 170.89(16) . 3_545
N1 C1 C2 122.1(5) . .
N1 C1 H1 119.0 . .
C2 C1 H1 119.0 . .
C3 C2 C1 121.1(5) . .
C3 C2 H2 119.5 . .
C1 C2 H2 119.5 . .
C2 C3 C4 116.4(5) . .
C2 C3 C8 121.9(4) . .
C4 C3 C8 121.7(5) . .
C5 C4 C3 119.3(5) . .
C5 C4 H4 120.3 . .
C3 C4 H4 120.3 . .
N1 C5 C4 124.2(4) . .
N1 C5 H5 117.9 . .
C4 C5 H5 117.9 . .
N2 C6 C7 122.4(4) . .
N2 C6 H6 118.8 . .
C7 C6 H6 118.8 . .
C6 C7 C8 120.8(4) . .
C6 C7 H7 119.6 . .
C8 C7 H7 119.6 . .
C7 C8 C9 115.9(4) . .
C7 C8 C3 122.3(4) . .
C9 C8 C3 121.8(4) . .
C10 C9 C8 120.1(4) . .
C10 C9 H9 120.0 . .
C8 C9 H9 120.0 . .
N2 C10 C9 123.3(5) . .
N2 C10 H10 118.3 . .
C9 C10 H10 118.3 . .
N3 C11 C12 122.8(5) . .
N3 C11 H11 118.6 . .
C12 C11 H11 118.6 . .
C13 C12 C11 120.3(4) . .
C13 C12 H12 119.9 . .
C11 C12 H12 119.9 . .
C12 C13 C14 116.8(5) . .
C12 C13 C18 121.7(4) . .
C14 C13 C18 121.4(4) . .
C15 C14 C13 119.3(5) . .
C15 C14 H14 120.4 . .
C13 C14 H14 120.4 . .
N3 C15 C14 124.1(4) . .
N3 C15 H15 117.9 . .
C14 C15 H15 117.9 . .
N4 C16 C17 123.4(4) . .
N4 C16 H16 118.3 . .
C17 C16 H16 118.3 . .
C16 C17 C18 119.7(5) . .
C16 C17 H17 120.1 . .
C18 C17 H17 120.1 . .
C19 C18 C17 116.1(5) . .
C19 C18 C13 122.3(4) . .
C17 C18 C13 121.6(4) . .
C20 C19 C18 120.9(5) . .
C20 C19 H19 119.6 . .
C18 C19 H19 119.6 . .
N4 C20 C19 123.3(5) . .
N4 C20 H20 118.3 . .
C19 C20 H20 118.3 . .
N5 C21 C22 123.6(5) . .
N5 C21 H21 118.2 . .
C22 C21 H21 118.2 . .
C21 C22 C23 119.9(5) . .
C21 C22 H22 120.1 . .
C23 C22 H22 120.1 . .
C24 C23 C22 116.0(5) . .
C24 C23 C28 122.0(4) . .
C22 C23 C28 122.0(4) . .
C25 C24 C23 121.2(5) . .
C25 C24 H24 119.4 . .
C23 C24 H24 119.4 . .
N5 C25 C24 122.6(5) . .
N5 C25 H25 118.7 . .
C24 C25 H25 118.7 . .
N6 C26 C27 123.7(4) . .
N6 C26 H26 118.2 . .
C27 C26 H26 118.2 . .
C26 C27 C28 119.5(5) . .
C26 C27 H27 120.2 . .
C28 C27 H27 120.2 . .
C29 C28 C27 116.6(5) . .
C29 C28 C23 122.0(4) . .
C27 C28 C23 121.4(5) . .
C28 C29 C30 120.8(4) . .
C28 C29 H29 119.6 . .
C30 C29 H29 119.6 . .
N6 C30 C29 123.0(5) . .
N6 C30 H30 118.5 . .
C29 C30 H30 118.5 . .
C32 C31 C36 121.9(5) . .
C32 C31 H31 119.1 . .
C36 C31 H31 119.1 . .
N7 C32 C31 121.9(5) . .
N7 C32 C33 121.0(6) . .
C31 C32 C33 117.0(5) . .
C34 C33 C32 121.2(6) . .
C34 C33 H33 119.4 . .
C32 C33 H33 119.4 . .
C33 C34 C35 121.0(5) . .
C33 C34 H34 119.5 . .
C35 C34 H34 119.5 . .
C34 C35 C36 118.8(6) . .
C34 C35 H35 120.6 . .
C36 C35 H35 120.6 . .
C31 C36 C35 119.9(6) . .
C31 C36 C37 120.4(6) . .
C35 C36 C37 119.7(6) . .
N8 C37 C36 179.1(9) . .
C5 N1 C1 116.8(4) . .
C5 N1 Ag1 121.5(3) . .
C1 N1 Ag1 121.6(4) . .
C10 N2 C6 117.5(4) . .
C10 N2 Ag1 120.2(4) . 3_445
C6 N2 Ag1 122.3(3) . 3_445
C15 N3 C11 116.6(4) . .
C15 N3 Ag2 123.4(3) . .
C11 N3 Ag2 119.9(3) . .
C20 N4 C16 116.5(4) . .
C20 N4 Ag2 123.2(3) . 3_455
C16 N4 Ag2 120.3(3) . 3_455
C25 N5 C21 116.6(5) . .
C25 N5 Ag3 122.4(3) . .
C21 N5 Ag3 121.0(4) . .
C30 N6 C26 116.3(4) . .
C30 N6 Ag3 119.1(3) . 3_455
C26 N6 Ag3 124.5(3) . 3_455
C32 N7 H7A 120.0 . .
C32 N7 H7B 120.0 . .
H7A N7 H7B 120.0 . .
O3 N9 O2 120.2(5) . .
O3 N9 O1 119.2(4) . .
O2 N9 O1 120.5(4) . .
O5 N10 O6 119.6(5) . .
O5 N10 O4 118.7(5) . .
O6 N10 O4 121.7(4) . .
O9 N11 O7 120.9(4) . .
O9 N11 O8 120.5(5) . .
O7 N11 O8 118.6(5) . .
H1WA O1W H1WB 108.3 . .
H2WA O2W H2WB 108.7 . .

loop_
_geom_bond_atom_site_label_1
_geom_bond_atom_site_label_2
_geom_bond_distance
_geom_bond_site_symmetry_2
Ag1 N1 2.147(4) .
Ag1 N2 2.156(4) 3
Ag1 Ag2 3.4263(8) 4
Ag2 N4 2.143(4) 3_545
Ag2 N3 2.153(4) .
Ag3 N5 2.157(5) .
Ag3 N6 2.161(4) 3_545
C1 N1 1.348(6) .
C1 C2 1.388(7) .
C1 H1 0.9300 .
C2 C3 1.386(7) .
C2 H2 0.9300 .
C3 C4 1.400(7) .
C3 C8 1.483(7) .
C4 C5 1.377(7) .
C4 H4 0.9300 .
C5 N1 1.345(7) .
C5 H5 0.9300 .
C6 N2 1.355(7) .
C6 C7 1.375(7) .
C6 H6 0.9300 .
C7 C8 1.398(6) .
C7 H7 0.9300 .
C8 C9 1.400(7) .
C9 C10 1.384(7) .
C9 H9 0.9300 .
C10 N2 1.326(6) .
C10 H10 0.9300 .
C11 N3 1.340(6) .
C11 C12 1.384(7) .
C11 H11 0.9300 .
C12 C13 1.381(7) .
C12 H12 0.9300 .
C13 C14 1.390(6) .
C13 C18 1.498(6) .
C14 C15 1.378(7) .
C14 H14 0.9300 .
C15 N3 1.332(6) .
C15 H15 0.9300 .
C16 N4 1.348(6) .
C16 C17 1.379(7) .
C16 H16 0.9300 .
C17 C18 1.395(6) .
C17 H17 0.9300 .
C18 C19 1.388(7) .
C19 C20 1.367(7) .
C19 H19 0.9300 .
C20 N4 1.338(6) .
C20 H20 0.9300 .
C21 N5 1.347(7) .
C21 C22 1.375(7) .
C21 H21 0.9300 .
C22 C23 1.392(7) .
C22 H22 0.9300 .
C23 C24 1.392(6) .
C23 C28 1.488(7) .
C24 C25 1.369(7) .
C24 H24 0.9300 .
C25 N5 1.344(7) .
C25 H25 0.9300 .
C26 N6 1.345(7) .
C26 C27 1.373(7) .
C26 H26 0.9300 .
C27 C28 1.396(7) .
C27 H27 0.9300 .
C28 C29 1.372(7) .
C29 C30 1.375(7) .
C29 H29 0.9300 .
C30 N6 1.341(6) .
C30 H30 0.9300 .
C31 C32 1.385(9) .
C31 C36 1.385(9) .
C31 H31 0.9300 .
C32 N7 1.361(7) .
C32 C33 1.401(7) .
C33 C34 1.370(8) .
C33 H33 0.9300 .
C34 C35 1.379(8) .
C34 H34 0.9300 .
C35 C36 1.387(8) .
C35 H35 0.9300 .
C36 C37 1.452(10) .
C37 N8 1.135(9) .
N2 Ag1 2.156(4) 3_445
N4 Ag2 2.143(4) 3_455
N6 Ag3 2.161(4) 3_455
N7 H7A 0.8600 .
N7 H7B 0.8600 .
N9 O3 1.237(5) .
N9 O2 1.244(5) .
N9 O1 1.246(6) .
N10 O5 1.237(6) .
N10 O6 1.241(6) .
N10 O4 1.251(6) .
N11 O9 1.241(6) .
N11 O7 1.248(6) .
N11 O8 1.251(5) .
O1W H1WA 0.8499 .
O1W H1WB 0.8501 .
O2W H2WA 0.8497 .
O2W H2WB 0.8501 .

loop_
_geom_hbond_atom_site_label_D
_geom_hbond_atom_site_label_H
_geom_hbond_atom_site_label_A
_geom_hbond_distance_DH
_geom_hbond_distance_HA
_geom_hbond_distance_DA
_geom_hbond_angle_DHA
_geom_hbond_site_symmetry_A
N7 H7A O1W 0.86 2.48 3.168(7) 137.8 .
N7 H7B O8 0.86 2.16 3.018(8) 172.0 3
O1W H1WA O5 0.85 2.00 2.851(7) 174.5 .
O1W H1WB O1 0.85 1.94 2.788(6) 174.9 3_545
O2W H2WA O5 0.85 2.18 3.016(6) 166.5 .
O2W H2WB O3 0.85 2.00 2.837(6) 166.4 .
